data_4312069
loop_
_publ_author_name
'Tracy A. Hanna'
'Amit K. Ghosh'
'Catalina Ibarra'
'Lev N. Zakharov'
'Arnold L. Rheingold'
'William H. Watson'

_publ_section_title
;
 Facile Formation of Molybdenum(VI) Monooxo Aryloxides MoO(OAr)4-nCln from
 Molybdenum Dioxo Dichloride
;
_journal_name_full 'Inorganic Chemistry'
_journal_page_first 7567
_journal_page_last 7569
_journal_paper_doi 10.1021/ic048976q
_journal_volume 43
_journal_year 2004
_chemical_formula_sum 'C16 H18 Cl2 Mo O3'
_chemical_formula_weight 425.14
_chemical_name_systematic
; 
 ? 
;
_space_group_IT_number 14
_symmetry_cell_setting monoclinic
_symmetry_space_group_name_Hall '-P 2ybc'
_symmetry_space_group_name_H-M 'P 1 21/c 1'
_atom_sites_solution_hydrogens geom
_atom_sites_solution_primary direct
_atom_sites_solution_secondary difmap
_audit_creation_method SHELXL-97
_cell_angle_alpha 90.00
_cell_angle_beta 118.009(2)
_cell_angle_gamma 90.00
_cell_formula_units_Z 4
_cell_length_a 16.377(3)
_cell_length_b 7.6484(12)
_cell_length_c 15.941(3)
_cell_measurement_reflns_used 7216
_cell_measurement_temperature 213(2)
_cell_measurement_theta_max 28.23
_cell_measurement_theta_min 2.82
_cell_volume 1762.9(5)
_computing_cell_refinement 'Bruker SMART'
_computing_data_collection 'Bruker SMART'
_computing_data_reduction 'Bruker SAINT'
_computing_molecular_graphics 'Bruker SHELXTL'
_computing_publication_material 'Bruker SHELXTL'
_computing_structure_refinement 'SHELXL-97 (Sheldrick, 1997)'
_computing_structure_solution 'SHELXS-97 (Sheldrick, 1990)'
_diffrn_ambient_temperature 213(2)
_diffrn_measured_fraction_theta_full 0.993
_diffrn_measured_fraction_theta_max 0.993
_diffrn_measurement_device_type 'CCD area detector'
_diffrn_measurement_method 'phi and omega scans'
_diffrn_radiation_monochromator graphite
_diffrn_radiation_source 'fine-focus sealed tube'
_diffrn_radiation_type MoK\a
_diffrn_radiation_wavelength 0.71073
_diffrn_reflns_av_R_equivalents 0.0405
_diffrn_reflns_av_sigmaI/netI 0.0399
_diffrn_reflns_limit_h_max 18
_diffrn_reflns_limit_h_min -16
_diffrn_reflns_limit_k_max 8
_diffrn_reflns_limit_k_min -8
_diffrn_reflns_limit_l_max 16
_diffrn_reflns_limit_l_min -17
_diffrn_reflns_number 8824
_diffrn_reflns_theta_full 23.49
_diffrn_reflns_theta_max 23.49
_diffrn_reflns_theta_min 2.56
_exptl_absorpt_coefficient_mu 1.055
_exptl_absorpt_correction_T_max 1.000
_exptl_absorpt_correction_T_min 0.606
_exptl_absorpt_correction_type multi-scan
_exptl_absorpt_process_details SADABS
_exptl_crystal_colour Blue
_exptl_crystal_density_diffrn 1.602
_exptl_crystal_density_meas 0
_exptl_crystal_density_method 'not measured'
_exptl_crystal_description Needle
_exptl_crystal_F_000 856
_exptl_crystal_size_max 0.35
_exptl_crystal_size_mid 0.06
_exptl_crystal_size_min 0.04
_refine_diff_density_max 2.169
_refine_diff_density_min -2.415
_refine_diff_density_rms 0.211
_refine_ls_extinction_method none
_refine_ls_goodness_of_fit_ref 1.329
_refine_ls_hydrogen_treatment mixed
_refine_ls_matrix_type full
_refine_ls_number_parameters 199
_refine_ls_number_reflns 2596
_refine_ls_number_restraints 0
_refine_ls_restrained_S_all 1.329
_refine_ls_R_factor_all 0.1064
_refine_ls_R_factor_gt 0.1032
_refine_ls_shift/su_max 0.000
_refine_ls_shift/su_mean 0.000
_refine_ls_structure_factor_coef Fsqd
_refine_ls_weighting_details 'calc w=1/[\s^2^(Fo^2^)+(0.0809P)^2^+50.0000P] where P=(Fo^2^+2Fc^2^)/3'
_refine_ls_weighting_scheme calc
_refine_ls_wR_factor_gt 0.2957
_refine_ls_wR_factor_ref 0.2970
_reflns_number_gt 2426
_reflns_number_total 2596
_reflns_threshold_expression >2sigma(I)
_cod_data_source_file ic048976qsi20040728_012521_2.cif
_cod_data_source_block tcu45a
_cod_depositor_comments
;
The following automatic conversions were performed:
'_symmetry_cell_setting' value 'Monoclinic' changed to 'monoclinic'
according to '/home/saulius/struct/CIF-dictionaries/cif_core.dic'
dictionary named 'cif_core.dic' version 2.4.1 from
2010-06-29.

'_exptl_absorpt_correction_type' value 'Multi-scan' changed
to 'multi-scan' according to
'/home/saulius/struct/CIF-dictionaries/cif_core.dic' dictionary named
'cif_core.dic' version 2.4.1 from 2010-06-29.

Automatic conversion script
Id: cif_fix_enum 1527 2010-12-29 10:47:43Z saulius 
;
_cod_database_code 4312069

loop_
_symmetry_equiv_pos_as_xyz
'x, y, z'
'-x, y+1/2, -z+1/2'
'-x, -y, -z'
'x, -y-1/2, z-1/2'

loop_
_atom_site_label
_atom_site_type_symbol
_atom_site_fract_x
_atom_site_fract_y
_atom_site_fract_z
_atom_site_U_iso_or_equiv
_atom_site_adp_type
_atom_site_occupancy
_atom_site_symmetry_multiplicity
_atom_site_calc_flag
_atom_site_refinement_flags
_atom_site_disorder_assembly
_atom_site_disorder_group
Mo1 Mo 0.25602(9) 0.28296(19) 0.56774(9) 0.0358(5) Uani 1 1 d . . .
Cl1 Cl 0.2779(3) -0.0121(6) 0.5512(4) 0.0596(13) Uani 1 1 d . . .
Cl2 Cl 0.2383(3) 0.5573(6) 0.4985(3) 0.0576(13) Uani 1 1 d . . .
O1 O 0.2561(8) 0.3054(16) 0.6693(9) 0.052(3) Uani 1 1 d . . .
O2 O 0.3802(7) 0.3002(15) 0.6046(7) 0.041(3) Uani 1 1 d . . .
O3 O 0.1313(7) 0.2449(17) 0.4868(8) 0.049(3) Uani 1 1 d . . .
C1 C 0.4611(11) 0.257(2) 0.6068(11) 0.038(4) Uani 1 1 d . . .
C2 C 0.4712(12) 0.254(2) 0.5243(12) 0.045(4) Uani 1 1 d . . .
C3 C 0.5560(12) 0.213(3) 0.5334(14) 0.062(6) Uani 1 1 d . . .
H3A H 0.5638 0.2076 0.4787 0.075 Uiso 1 1 calc R . .
C4 C 0.6318(12) 0.178(3) 0.6221(14) 0.058(5) Uani 1 1 d . . .
H4A H 0.6900 0.1523 0.6269 0.069 Uiso 1 1 calc R . .
C5 C 0.6202(12) 0.182(3) 0.7023(13) 0.051(5) Uani 1 1 d . . .
H5A H 0.6708 0.1559 0.7615 0.061 Uiso 1 1 calc R . .
C6 C 0.5360(11) 0.224(2) 0.6980(11) 0.040(4) Uani 1 1 d . . .
C7 C 0.3914(12) 0.293(3) 0.4293(12) 0.066(6) Uani 1 1 d . . .
H7A H 0.4112 0.2845 0.3808 0.099 Uiso 1 1 calc R . .
H7B H 0.3693 0.4109 0.4295 0.099 Uiso 1 1 calc R . .
H7C H 0.3420 0.2103 0.4159 0.099 Uiso 1 1 calc R . .
C8 C 0.5209(11) 0.226(2) 0.7821(11) 0.045(4) Uani 1 1 d . . .
H8A H 0.5786 0.2008 0.8384 0.068 Uiso 1 1 calc R . .
H8B H 0.4753 0.1381 0.7748 0.068 Uiso 1 1 calc R . .
H8C H 0.4987 0.3404 0.7884 0.068 Uiso 1 1 calc R . .
C9 C 0.0497(11) 0.205(2) 0.4164(12) 0.041(4) Uani 1 1 d . . .
C10 C 0.0381(12) 0.159(3) 0.3275(13) 0.049(4) Uani 1 1 d . . .
C11 C -0.0482(14) 0.123(3) 0.2588(14) 0.070(6) Uani 1 1 d . . .
H11A H -0.0573 0.0890 0.1984 0.084 Uiso 1 1 calc R . .
C12 C -0.1241(12) 0.135(3) 0.2757(15) 0.066(6) Uani 1 1 d . . .
H12A H -0.1839 0.1149 0.2260 0.079 Uiso 1 1 calc R . .
C13 C -0.1121(12) 0.178(2) 0.3648(14) 0.053(5) Uani 1 1 d . . .
H13A H -0.1631 0.1796 0.3766 0.064 Uiso 1 1 calc R . .
C14 C -0.0246(11) 0.217(2) 0.4367(12) 0.045(4) Uani 1 1 d . . .
C15 C 0.1219(15) 0.148(4) 0.3085(14) 0.075(7) Uani 1 1 d . . .
H15A H 0.1012 0.1147 0.2429 0.113 Uiso 1 1 calc R . .
H15B H 0.1651 0.0612 0.3502 0.113 Uiso 1 1 calc R . .
H15C H 0.1522 0.2609 0.3205 0.113 Uiso 1 1 calc R . .
C16 C -0.0088(13) 0.263(3) 0.5347(14) 0.057(5) Uani 1 1 d . . .
H16A H -0.0675 0.2649 0.5357 0.086 Uiso 1 1 calc R . .
H16B H 0.0200 0.3772 0.5522 0.086 Uiso 1 1 calc R . .
H16C H 0.0314 0.1763 0.5795 0.086 Uiso 1 1 calc R . .

loop_
_atom_site_aniso_label
_atom_site_aniso_U_11
_atom_site_aniso_U_22
_atom_site_aniso_U_33
_atom_site_aniso_U_23
_atom_site_aniso_U_13
_atom_site_aniso_U_12
Mo1 0.0233(7) 0.0434(9) 0.0360(8) -0.0054(6) 0.0101(6) 0.0015(6)
Cl1 0.059(3) 0.040(3) 0.085(3) -0.001(2) 0.038(3) 0.000(2)
Cl2 0.045(2) 0.041(3) 0.066(3) 0.001(2) 0.009(2) 0.007(2)
O1 0.041(7) 0.040(7) 0.075(8) 0.002(6) 0.028(6) 0.003(5)
O2 0.024(6) 0.048(7) 0.042(6) -0.002(5) 0.007(5) 0.009(5)
O3 0.024(6) 0.057(8) 0.055(7) -0.010(6) 0.009(5) -0.003(5)
C1 0.033(9) 0.032(9) 0.042(9) -0.003(7) 0.012(7) -0.006(7)
C2 0.043(10) 0.045(10) 0.045(10) -0.007(8) 0.019(8) -0.012(8)
C3 0.034(10) 0.099(17) 0.059(12) -0.008(11) 0.026(9) 0.006(10)
C4 0.029(9) 0.072(14) 0.075(13) -0.007(11) 0.027(9) -0.001(9)
C5 0.033(9) 0.056(12) 0.051(10) -0.001(9) 0.009(8) -0.003(8)
C6 0.030(8) 0.037(9) 0.043(9) -0.003(7) 0.010(7) -0.006(7)
C7 0.034(10) 0.115(19) 0.037(10) -0.001(11) 0.007(8) -0.003(11)
C8 0.034(9) 0.045(10) 0.045(9) -0.005(8) 0.009(7) -0.008(8)
C9 0.028(8) 0.038(9) 0.052(10) -0.007(8) 0.015(8) -0.011(7)
C10 0.037(9) 0.055(12) 0.054(11) 0.012(9) 0.020(8) 0.003(8)
C11 0.053(12) 0.094(17) 0.044(11) -0.012(11) 0.006(9) -0.014(12)
C12 0.026(9) 0.083(16) 0.068(13) 0.009(12) 0.005(9) 0.011(10)
C13 0.028(9) 0.050(11) 0.067(12) -0.001(9) 0.010(8) -0.004(8)
C14 0.033(9) 0.038(10) 0.052(10) 0.001(8) 0.011(8) -0.007(7)
C15 0.065(14) 0.11(2) 0.051(12) -0.009(12) 0.029(10) 0.003(13)
C16 0.051(11) 0.063(13) 0.064(12) 0.005(10) 0.031(10) 0.007(10)

loop_
_atom_type_symbol
_atom_type_description
_atom_type_scat_dispersion_real
_atom_type_scat_dispersion_imag
_atom_type_scat_source
C C 0.0033 0.0016 'International Tables Vol C Tables 4.2.6.8 and 6.1.1.4'
H H 0.0000 0.0000 'International Tables Vol C Tables 4.2.6.8 and 6.1.1.4'
O O 0.0106 0.0060 'International Tables Vol C Tables 4.2.6.8 and 6.1.1.4'
Cl Cl 0.1484 0.1585 'International Tables Vol C Tables 4.2.6.8 and 6.1.1.4'
Mo Mo -1.6832 0.6857 'International Tables Vol C Tables 4.2.6.8 and 6.1.1.4'

loop_
_geom_angle_atom_site_label_1
_geom_angle_atom_site_label_2
_geom_angle_atom_site_label_3
_geom_angle
_geom_angle_site_symmetry_1
_geom_angle_site_symmetry_3
_geom_angle_publ_flag
O1 Mo1 O2 101.0(5) . . ?
O1 Mo1 O3 101.3(6) . . ?
O2 Mo1 O3 157.6(5) . . ?
O1 Mo1 Cl1 106.7(4) . . ?
O2 Mo1 Cl1 84.2(4) . . ?
O3 Mo1 Cl1 86.9(4) . . ?
O1 Mo1 Cl2 108.6(4) . . ?
O2 Mo1 Cl2 87.7(4) . . ?
O3 Mo1 Cl2 87.7(4) . . ?
Cl1 Mo1 Cl2 144.65(19) . . ?
C1 O2 Mo1 156.5(10) . . ?
C9 O3 Mo1 167.2(12) . . ?
O2 C1 C2 121.8(14) . . ?
O2 C1 C6 115.9(14) . . ?
C2 C1 C6 122.2(15) . . ?
C3 C2 C1 117.9(17) . . ?
C3 C2 C7 121.1(17) . . ?
C1 C2 C7 121.0(16) . . ?
C2 C3 C4 121.7(18) . . ?
C5 C4 C3 119.3(16) . . ?
C4 C5 C6 121.8(17) . . ?
C5 C6 C1 117.0(16) . . ?
C5 C6 C8 123.1(15) . . ?
C1 C6 C8 119.8(15) . . ?
O3 C9 C10 121.9(15) . . ?
O3 C9 C14 115.6(15) . . ?
C10 C9 C14 122.5(15) . . ?
C11 C10 C9 118.0(17) . . ?
C11 C10 C15 121.4(18) . . ?
C9 C10 C15 120.6(16) . . ?
C10 C11 C12 121.3(19) . . ?
C13 C12 C11 120.5(17) . . ?
C12 C13 C14 119.8(18) . . ?
C13 C14 C9 117.8(17) . . ?
C13 C14 C16 121.3(17) . . ?
C9 C14 C16 120.8(15) . . ?

loop_
_geom_bond_atom_site_label_1
_geom_bond_atom_site_label_2
_geom_bond_distance
_geom_bond_site_symmetry_2
_geom_bond_publ_flag
Mo1 O1 1.628(13) . ?
Mo1 O2 1.838(10) . ?
Mo1 O3 1.856(11) . ?
Mo1 Cl1 2.319(5) . ?
Mo1 Cl2 2.325(5) . ?
O2 C1 1.349(19) . ?
O3 C9 1.316(19) . ?
C1 C2 1.40(2) . ?
C1 C6 1.42(2) . ?
C2 C3 1.36(2) . ?
C2 C7 1.49(2) . ?
C3 C4 1.40(3) . ?
C4 C5 1.38(3) . ?
C5 C6 1.39(2) . ?
C6 C8 1.47(2) . ?
C9 C10 1.39(2) . ?
C9 C14 1.40(2) . ?
C10 C11 1.35(3) . ?
C10 C15 1.54(3) . ?
C11 C12 1.39(3) . ?
C12 C13 1.38(3) . ?
C13 C14 1.38(2) . ?
C14 C16 1.50(2) . ?

loop_
_cod_related_entry_id
_cod_related_entry_database
_cod_related_entry_code
1 ChemSpider 30660906
